data_7211539
loop_
_publ_author_name
'Wu, Mei-Feng'
'Zheng, Fa-Kun'
'Wu, A-Qing'
'Li, Yan'
'Wang, Ming-Sheng'
'Zhou, Wei-Wei'
'Chen, Feng'
'Guo, Guo-Cong'
'Huang, Jin-Shun'

_publ_section_title
;
 Hydrothermal syntheses, crystal structures and luminescent properties of
 zinc(II) coordination polymers constructed by bifunctional
 tetrazolate-5-carboxylate ligands
;
_journal_issue 1
_journal_name_full CrystEngComm
_journal_page_first 260
_journal_paper_doi 10.1039/b909754f
_journal_volume 12
_journal_year 2010
_chemical_formula_moiety '[Zn3(N4CCH2COO)2CL2(H2O)2(2,2'-bpy)2]n'
_chemical_formula_sum 'C26 H24 Cl2 N12 O6 Zn3'
_chemical_formula_weight 867.58
_chemical_melting_point ?
_chemical_name_common '[Zn3(N4CCH2COO)2CL2(H2O)2(2,2'-bpy)2]n'
_chemical_name_systematic '[Zn3(N4CCH2COO)2CL2(H2O)2(2,2'-bpy)2]n'
_space_group_IT_number 43
_symmetry_cell_setting orthorhombic
_symmetry_space_group_name_Hall 'F 2 -2d'
_symmetry_space_group_name_H-M 'F d d 2'
_atom_sites_solution_hydrogens geom
_atom_sites_solution_primary direct
_atom_sites_solution_secondary difmap
_audit_creation_method SHELXL-97
_cell_angle_alpha 90.00
_cell_angle_beta 90.00
_cell_angle_gamma 90.00
_cell_formula_units_Z 8
_cell_length_a 22.118(3)
_cell_length_b 44.164(7)
_cell_length_c 6.6646(7)
_cell_measurement_reflns_used 3360
_cell_measurement_temperature 293(2)
_cell_measurement_theta_max 27.4758
_cell_measurement_theta_min 3.2255
_cell_volume 6510.1(15)
_computing_cell_refinement 'CrystalClear (Rigaku Corp., 2002)'
_computing_data_collection 'CrystalClear (Rigaku Corp., 2002)'
_computing_data_reduction 'CrystalClear (Rigaku Corp., 2002)'
_computing_molecular_graphics 'DIAMOND (Brandenburg, 1999)'
_computing_publication_material 'SHELXL-97 (Sheldrick, 1997)'
_computing_structure_refinement 'SHELXL-97 (Sheldrick, 1997)'
_computing_structure_solution 'SHELXS-97 (Sheldrick, 1990)'
_diffrn_ambient_temperature 293(2)
_diffrn_measured_fraction_theta_full 0.995
_diffrn_measured_fraction_theta_max 0.995
_diffrn_measurement_device_type 'Rigaku Mercury CCD'
_diffrn_measurement_method \w
_diffrn_radiation_monochromator graphite
_diffrn_radiation_source 'fine-focus sealed tube'
_diffrn_radiation_type MoK\a
_diffrn_radiation_wavelength 0.71073
_diffrn_reflns_av_R_equivalents 0.0582
_diffrn_reflns_av_sigmaI/netI 0.0949
_diffrn_reflns_limit_h_max 28
_diffrn_reflns_limit_h_min -28
_diffrn_reflns_limit_k_max 51
_diffrn_reflns_limit_k_min -56
_diffrn_reflns_limit_l_max 8
_diffrn_reflns_limit_l_min -8
_diffrn_reflns_number 11904
_diffrn_reflns_theta_full 27.48
_diffrn_reflns_theta_max 27.48
_diffrn_reflns_theta_min 3.23
_exptl_absorpt_coefficient_mu 2.418
_exptl_absorpt_correction_T_max 1.0000
_exptl_absorpt_correction_T_min 0.8086
_exptl_absorpt_correction_type multi-scan
_exptl_absorpt_process_details 'Sphere (Rigaku CrystalClear)'
_exptl_crystal_colour Colorless
_exptl_crystal_density_diffrn 1.770
_exptl_crystal_density_method 'not measured'
_exptl_crystal_description Block
_exptl_crystal_F_000 3488
_exptl_crystal_size_max 0.20
_exptl_crystal_size_mid 0.15
_exptl_crystal_size_min 0.10
_refine_diff_density_max 0.846
_refine_diff_density_min -0.676
_refine_diff_density_rms 0.114
_refine_ls_abs_structure_details 'Flack H D (1983), Acta Cryst. A39, 876-881'
_refine_ls_abs_structure_Flack 0.053(9)
_refine_ls_extinction_method none
_refine_ls_goodness_of_fit_ref 0.979
_refine_ls_hydrogen_treatment mixed
_refine_ls_matrix_type full
_refine_ls_number_parameters 229
_refine_ls_number_reflns 3596
_refine_ls_number_restraints 40
_refine_ls_restrained_S_all 1.025
_refine_ls_R_factor_all 0.0854
_refine_ls_R_factor_gt 0.0542
_refine_ls_shift/su_max 0.009
_refine_ls_shift/su_mean 0.000
_refine_ls_structure_factor_coef Fsqd
_refine_ls_weighting_details 'calc w=1/[\s^2^(Fo^2^)+(0.0650P)^2^+0.0000P] where P=(Fo^2^+2Fc^2^)/3'
_refine_ls_weighting_scheme calc
_refine_ls_wR_factor_gt 0.1232
_refine_ls_wR_factor_ref 0.1375
_reflns_number_gt 2413
_reflns_number_total 3596
_reflns_threshold_expression >2sigma(I)
_cod_data_source_file b909754f.txt
_cod_data_source_block 43
_cod_depositor_comments
;
The following automatic conversions were performed:

'_chemical_melting_point' value 'not measured' was changed to '?' -
the value is undefined or not
given.

'_exptl_absorpt_correction_type' value 'Multi-scan' changed
to 'multi-scan' according to
/home/saulius/struct/CIF-dictionaries/cif_core.dic dictionary named
'cif_core.dic' version 2.4.2 from 2011-04-26.

Automatic conversion script
Id: cif_fix_values 1891 2012-01-12 08:04:46Z andrius 
;
_cod_original_sg_symbol_H-M Fdd2
_cod_database_code 7211539

loop_
_symmetry_equiv_pos_as_xyz
'x, y, z'
'-x, -y, z'
'x+1/4, -y+1/4, z+1/4'
'-x+1/4, y+1/4, z+1/4'
'x, y+1/2, z+1/2'
'-x, -y+1/2, z+1/2'
'x+1/4, -y+3/4, z+3/4'
'-x+1/4, y+3/4, z+3/4'
'x+1/2, y, z+1/2'
'-x+1/2, -y, z+1/2'
'x+3/4, -y+1/4, z+3/4'
'-x+3/4, y+1/4, z+3/4'
'x+1/2, y+1/2, z'
'-x+1/2, -y+1/2, z'
'x+3/4, -y+3/4, z+1/4'
'-x+3/4, y+3/4, z+1/4'

loop_
_atom_site_label
_atom_site_type_symbol
_atom_site_fract_x
_atom_site_fract_y
_atom_site_fract_z
_atom_site_U_iso_or_equiv
_atom_site_adp_type
_atom_site_occupancy
_atom_site_symmetry_multiplicity
_atom_site_calc_flag
_atom_site_refinement_flags
Zn1 Zn 0.2500 0.2500 0.40850(5) 0.04304(10) Uani 1 2 d S
Zn2 Zn 0.054103(9) 0.208252(5) 0.99003(4) 0.03313(5) Uani 1 1 d .
Cl1 Cl 0.19362(3) 0.282104(16) 0.21860(13) 0.0756(2) Uani 1 1 d .
O1W O 0.08340(5) 0.23447(3) 1.2356(2) 0.0442(4) Uani 1 1 d D
H1WA H 0.11640(16) 0.24422(12) 1.2442(19) 0.066 Uiso 1 1 d D
H1WB H 0.0856(5) 0.22155(10) 1.3301(7) 0.066 Uiso 1 1 d D
O1 O 0.02767(6) 0.24639(3) 0.8081(2) 0.0372(4) Uani 1 1 d .
O2 O 0.03456(6) 0.28726(3) 0.6183(2) 0.0380(4) Uani 1 1 d .
N5 N 0.07298(8) 0.16571(4) 1.1307(3) 0.0457(5) Uani 1 1 d .
N6 N 0.01119(8) 0.17624(3) 0.7943(3) 0.0408(5) Uani 1 1 d .
N1 N 0.13462(7) 0.21135(4) 0.8289(3) 0.0393(5) Uani 1 1 d .
N2 N 0.17113(8) 0.18728(4) 0.7770(3) 0.0544(6) Uani 1 1 d .
N3 N 0.20868(8) 0.19635(4) 0.6400(3) 0.0551(6) Uani 1 1 d .
N4 N 0.19834(6) 0.22606(4) 0.5972(3) 0.0383(5) Uani 1 1 d .
C1 C 0.10235(13) 0.16301(6) 1.3004(4) 0.0861(10) Uani 1 1 d .
H1A H 0.1180 0.1805 1.3587 0.103 Uiso 1 1 calc R
C2 C 0.11168(19) 0.13551(8) 1.3993(7) 0.1244(11) Uani 1 1 d U
H2A H 0.1302 0.1341 1.5242 0.149 Uiso 1 1 calc R
C3 C 0.09009(18) 0.10958(9) 1.2908(7) 0.1318(12) Uani 1 1 d U
H3A H 0.0988 0.0903 1.3393 0.158 Uiso 1 1 calc R
C4 C 0.05750(13) 0.11232(6) 1.1207(5) 0.0806(9) Uani 1 1 d U
H4A H 0.0411 0.0955 1.0571 0.097 Uiso 1 1 calc R
C5 C 0.04943(9) 0.14163(4) 1.0438(3) 0.0428(6) Uani 1 1 d .
C6 C 0.01494(10) 0.14753(5) 0.8577(3) 0.0456(7) Uani 1 1 d .
C7 C -0.01244(15) 0.12460(7) 0.7450(6) 0.0942(9) Uani 1 1 d U
H7A H -0.0075 0.1044 0.7798 0.113 Uiso 1 1 calc R
C8 C -0.04527(18) 0.13224(9) 0.5891(7) 0.1348(12) Uani 1 1 d U
H8A H -0.0685 0.1175 0.5260 0.162 Uiso 1 1 calc R
C9 C -0.04658(17) 0.16216(7) 0.5140(6) 0.1078(10) Uani 1 1 d U
H9A H -0.0657 0.1672 0.3943 0.129 Uiso 1 1 calc R
C10 C -0.01792(12) 0.18295(6) 0.6288(4) 0.0688(8) Uani 1 1 d .
H10A H -0.0189 0.2031 0.5881 0.083 Uiso 1 1 calc R
C11 C 0.15328(7) 0.23451(4) 0.7184(3) 0.0319(5) Uani 1 1 d .
C12 C 0.12642(8) 0.26511(4) 0.7221(3) 0.0355(5) Uani 1 1 d .
H12A H 0.1417 0.2763 0.6077 0.043 Uiso 1 1 calc R
H12B H 0.1403 0.2754 0.8422 0.043 Uiso 1 1 calc R
C13 C 0.05730(7) 0.26639(4) 0.7180(3) 0.0309(5) Uani 1 1 d .

loop_
_atom_site_aniso_label
_atom_site_aniso_U_11
_atom_site_aniso_U_22
_atom_site_aniso_U_33
_atom_site_aniso_U_23
_atom_site_aniso_U_13
_atom_site_aniso_U_12
Zn1 0.02829(14) 0.0599(2) 0.04093(17) 0.000 0.000 -0.00108(16)
Zn2 0.03289(9) 0.02967(9) 0.03683(10) 0.00026(11) 0.00047(10) 0.00037(10)
Cl1 0.0686(4) 0.0797(4) 0.0785(4) -0.0014(4) -0.0283(3) -0.0035(3)
O1W 0.0387(7) 0.0387(7) 0.0553(8) -0.0009(8) -0.0034(7) -0.0044(6)
O1 0.0349(7) 0.0325(7) 0.0442(8) 0.0106(6) 0.0055(6) 0.0039(6)
O2 0.0362(6) 0.0275(7) 0.0504(8) 0.0074(6) -0.0085(6) 0.0027(6)
N5 0.0510(10) 0.0365(9) 0.0496(10) 0.0029(9) -0.0013(9) 0.0007(9)
N6 0.0556(10) 0.0266(8) 0.0403(10) -0.0050(8) 0.0014(8) -0.0121(7)
N1 0.0351(8) 0.0336(9) 0.0492(10) 0.0031(8) 0.0071(8) 0.0055(7)
N2 0.0505(9) 0.0381(9) 0.0744(14) 0.0088(10) 0.0168(10) 0.0165(8)
N3 0.0507(10) 0.0451(10) 0.0695(13) -0.0011(10) 0.0146(10) 0.0103(9)
N4 0.0294(8) 0.0434(10) 0.0421(9) -0.0057(8) 0.0025(7) 0.0046(7)
C1 0.133(2) 0.0431(13) 0.0822(17) 0.0099(13) -0.0703(14) 0.0052(14)
C2 0.147(2) 0.1056(18) 0.120(2) 0.0137(17) -0.0484(17) -0.0105(17)
C3 0.154(2) 0.1037(19) 0.137(2) 0.0054(18) -0.0354(18) -0.0105(17)
C4 0.1022(17) 0.0524(13) 0.0871(17) 0.0131(13) -0.0261(14) -0.0138(12)
C5 0.0567(12) 0.0294(10) 0.0422(13) 0.0032(9) -0.0016(10) 0.0064(10)
C6 0.0557(12) 0.0403(12) 0.0408(12) 0.0020(10) -0.0017(10) -0.0117(10)
C7 0.1208(18) 0.0700(15) 0.0917(17) 0.0004(15) -0.0239(16) -0.0198(13)
C8 0.162(2) 0.111(2) 0.131(2) -0.0052(18) -0.0417(18) -0.0242(17)
C9 0.143(2) 0.0819(16) 0.0981(18) 0.0018(16) -0.0441(15) -0.0281(14)
C10 0.0951(17) 0.0556(13) 0.0556(14) 0.0236(12) -0.0361(12) -0.0317(12)
C11 0.0225(7) 0.0331(10) 0.0401(10) -0.0018(9) 0.0027(8) -0.0006(8)
C12 0.0345(9) 0.0300(9) 0.0420(11) 0.0017(10) -0.0009(9) -0.0002(8)
C13 0.0292(8) 0.0289(9) 0.0345(10) -0.0033(9) 0.0035(8) -0.0035(7)

loop_
_atom_type_symbol
_atom_type_description
_atom_type_scat_dispersion_real
_atom_type_scat_dispersion_imag
_atom_type_scat_source
C C 0.0033 0.0016 'International Tables Vol C Tables 4.2.6.8 and 6.1.1.4'
H H 0.0000 0.0000 'International Tables Vol C Tables 4.2.6.8 and 6.1.1.4'
N N 0.0061 0.0033 'International Tables Vol C Tables 4.2.6.8 and 6.1.1.4'
O O 0.0106 0.0060 'International Tables Vol C Tables 4.2.6.8 and 6.1.1.4'
Cl Cl 0.1484 0.1585 'International Tables Vol C Tables 4.2.6.8 and 6.1.1.4'
Zn Zn 0.2839 1.4301 'International Tables Vol C Tables 4.2.6.8 and 6.1.1.4'

loop_
_geom_angle_atom_site_label_1
_geom_angle_atom_site_label_2
_geom_angle_atom_site_label_3
_geom_angle
_geom_angle_site_symmetry_1
_geom_angle_site_symmetry_3
N4 Zn1 N4 102.12(10) 14 .
N4 Zn1 Cl1 111.48(5) 14 14
N4 Zn1 Cl1 109.49(5) . 14
N4 Zn1 Cl1 109.49(5) 14 .
N4 Zn1 Cl1 111.48(5) . .
Cl1 Zn1 Cl1 112.33(4) 14 .
N1 Zn2 O1W 95.82(6) . .
N1 Zn2 N5 96.70(7) . .
O1W Zn2 N5 94.71(6) . .
N1 Zn2 N6 96.19(7) . .
O1W Zn2 N6 166.10(6) . .
N5 Zn2 N6 76.95(7) . .
N1 Zn2 O2 168.22(6) . 6
O1W Zn2 O2 85.47(5) . 6
N5 Zn2 O2 94.86(6) . 6
N6 Zn2 O2 84.20(6) . 6
N1 Zn2 O1 83.72(6) . .
O1W Zn2 O1 95.21(5) . .
N5 Zn2 O1 169.97(6) . .
N6 Zn2 O1 93.03(6) . .
O2 Zn2 O1 84.50(5) 6 .
Zn2 O1W H1WA 126.5(8) . .
Zn2 O1W H1WB 102.9(4) . .
H1WA O1W H1WB 104.0(10) . .
C13 O1 Zn2 132.71(12) . .
C13 O2 Zn2 130.60(11) . 6_554
C1 N5 C5 120.14(19) . .
C1 N5 Zn2 123.70(15) . .
C5 N5 Zn2 116.00(15) . .
C10 N6 C6 120.67(19) . .
C10 N6 Zn2 125.44(14) . .
C6 N6 Zn2 113.88(14) . .
C11 N1 N2 105.85(16) . .
C11 N1 Zn2 127.05(12) . .
N2 N1 Zn2 125.39(12) . .
N3 N2 N1 108.26(16) . .
N2 N3 N4 109.69(17) . .
C11 N4 N3 105.54(16) . .
C11 N4 Zn1 131.17(14) . .
N3 N4 Zn1 122.99(13) . .
N5 C1 C2 124.0(3) . .
N5 C1 H1A 118.0 . .
C2 C1 H1A 118.0 . .
C1 C2 C3 114.0(4) . .
C1 C2 H2A 123.0 . .
C3 C2 H2A 123.0 . .
C4 C3 C2 122.0(4) . .
C4 C3 H3A 119.0 . .
C2 C3 H3A 119.0 . .
C3 C4 C5 117.2(3) . .
C3 C4 H4A 121.4 . .
C5 C4 H4A 121.4 . .
N5 C5 C4 122.2(2) . .
N5 C5 C6 115.48(18) . .
C4 C5 C6 122.3(2) . .
N6 C6 C7 119.3(2) . .
N6 C6 C5 117.60(18) . .
C7 C6 C5 123.1(2) . .
C8 C7 C6 118.6(3) . .
C8 C7 H7A 120.7 . .
C6 C7 H7A 120.7 . .
C7 C8 C9 122.2(4) . .
C7 C8 H8A 118.9 . .
C9 C8 H8A 118.9 . .
C10 C9 C8 115.1(4) . .
C10 C9 H9A 122.4 . .
C8 C9 H9A 122.4 . .
N6 C10 C9 123.5(3) . .
N6 C10 H10A 118.2 . .
C9 C10 H10A 118.2 . .
N1 C11 N4 110.63(16) . .
N1 C11 C12 124.87(17) . .
N4 C11 C12 124.46(18) . .
C11 C12 C13 115.82(15) . .
C11 C12 H12A 108.3 . .
C13 C12 H12A 108.3 . .
C11 C12 H12B 108.3 . .
C13 C12 H12B 108.3 . .
H12A C12 H12B 107.4 . .
O2 C13 O1 124.57(16) . .
O2 C13 C12 116.20(16) . .
O1 C13 C12 119.20(16) . .

loop_
_geom_bond_atom_site_label_1
_geom_bond_atom_site_label_2
_geom_bond_distance
_geom_bond_site_symmetry_2
Zn1 N4 2.0015(17) 14
Zn1 N4 2.0015(17) .
Zn1 Cl1 2.2731(8) 14
Zn1 Cl1 2.2731(8) .
Zn2 N1 2.0842(17) .
Zn2 O1W 2.1069(15) .
Zn2 N5 2.1411(18) .
Zn2 N6 2.1452(16) .
Zn2 O2 2.1484(14) 6
Zn2 O1 2.1561(13) .
O1W H1WA 0.849(4) .
O1W H1WB 0.851(4) .
O1 C13 1.253(2) .
O2 C13 1.243(2) .
O2 Zn2 2.1484(13) 6_554
N5 C1 1.309(3) .
N5 C5 1.318(3) .
N6 C10 1.311(3) .
N6 C6 1.339(3) .
N1 C11 1.326(2) .
N1 N2 1.379(2) .
N2 N3 1.298(3) .
N3 N4 1.362(3) .
N4 C11 1.336(2) .
C1 C2 1.397(5) .
C1 H1A 0.9300 .
C2 C3 1.436(6) .
C2 H2A 0.9300 .
C3 C4 1.349(6) .
C3 H3A 0.9300 .
C4 C5 1.404(3) .
C4 H4A 0.9300 .
C5 C6 1.479(3) .
C6 C7 1.399(4) .
C7 C8 1.311(6) .
C7 H7A 0.9300 .
C8 C9 1.413(5) .
C8 H8A 0.9300 .
C9 C10 1.353(4) .
C9 H9A 0.9300 .
C10 H10A 0.9300 .
C11 C12 1.476(3) .
C12 C13 1.530(2) .
C12 H12A 0.9700 .
C12 H12B 0.9700 .
